data_7152343
loop_
_publ_author_name
'Gao, YuZhe'
'Wang, Xue'
'Sun, LiDong'
'Xie, LongGuan'
'Xu, XiaoHua'

_publ_section_title
;
 Zinc or indium-mediated Barbier-type allylation of aldehydes with
 3-bromomethyl-5H-furan-2-one in aqueous media: an efficient synthesis
 method for \a-methylene-\g-butyrolactone
;
_journal_issue 20
_journal_name_full 'Organic &amp; Biomolecular Chemistry'
_journal_page_first 3991
_journal_paper_doi 10.1039/c2ob25397f
_journal_volume 10
_journal_year 2012
_chemical_formula_sum 'C21 H26 O3 S'
_chemical_formula_weight 358.48
_chemical_name_systematic
;
?
;
_space_group_IT_number 19
_symmetry_cell_setting orthorhombic
_symmetry_space_group_name_Hall 'P 2ac 2ab'
_symmetry_space_group_name_H-M 'P 21 21 21'
_atom_sites_solution_hydrogens geom
_atom_sites_solution_primary direct
_atom_sites_solution_secondary difmap
_audit_creation_method SHELXL-97
_cell_angle_alpha 90.00
_cell_angle_beta 90.00
_cell_angle_gamma 90.00
_cell_formula_units_Z 4
_cell_length_a 9.1092(18)
_cell_length_b 10.189(2)
_cell_length_c 20.517(4)
_cell_measurement_reflns_used 4883
_cell_measurement_temperature 113(2)
_cell_measurement_theta_max 27.857
_cell_measurement_theta_min 2.232
_cell_volume 1904.3(6)
_computing_cell_refinement crystalclear
_computing_data_collection 'crystalclear(Rigaku/MSC Inc., 2005)'
_computing_data_reduction crystalclear
_computing_molecular_graphics 'Bruker SHELXTL'
_computing_publication_material 'Bruker SHELXTL'
_computing_structure_refinement 'SHELXL-97 (Sheldrick, 1997)'
_computing_structure_solution 'SHELXS-97 (Sheldrick, 1990)'
_diffrn_ambient_temperature 113(2)
_diffrn_detector_area_resol_mean 7.31
_diffrn_measured_fraction_theta_full 0.988
_diffrn_measured_fraction_theta_max 0.988
_diffrn_measurement_device_type 'rigaku saturn CCD area detector'
_diffrn_measurement_method '\w and \f scans'
_diffrn_radiation_monochromator confocal
_diffrn_radiation_source 'rotating anode'
_diffrn_radiation_type MoK\a
_diffrn_radiation_wavelength 0.71073
_diffrn_reflns_av_R_equivalents 0.0391
_diffrn_reflns_av_sigmaI/netI 0.0481
_diffrn_reflns_limit_h_max 10
_diffrn_reflns_limit_h_min -10
_diffrn_reflns_limit_k_max 12
_diffrn_reflns_limit_k_min -12
_diffrn_reflns_limit_l_max 24
_diffrn_reflns_limit_l_min -18
_diffrn_reflns_number 12100
_diffrn_reflns_theta_full 25.02
_diffrn_reflns_theta_max 25.02
_diffrn_reflns_theta_min 2.23
_diffrn_standards_decay_% 0
_diffrn_standards_interval_count 0
_diffrn_standards_interval_time 0
_diffrn_standards_number 0
_exptl_absorpt_coefficient_mu 0.186
_exptl_absorpt_correction_T_max 0.9744
_exptl_absorpt_correction_T_min 0.9637
_exptl_absorpt_correction_type multi-scan
_exptl_absorpt_process_details crystalclear
_exptl_crystal_density_diffrn 1.250
_exptl_crystal_density_method 'not measured'
_exptl_crystal_F_000 768
_exptl_crystal_size_max 0.20
_exptl_crystal_size_mid 0.18
_exptl_crystal_size_min 0.14
_refine_diff_density_max 0.240
_refine_diff_density_min -0.251
_refine_diff_density_rms 0.058
_refine_ls_abs_structure_details 'Flack H D (1983), Acta Cryst. A39, 876-881'
_refine_ls_abs_structure_Flack 0.13(9)
_refine_ls_extinction_coef 0.037(4)
_refine_ls_extinction_expression Fc^*^=kFc[1+0.001xFc^2^\l^3^/sin(2\q)]^-1/4^
_refine_ls_extinction_method SHELXL
_refine_ls_goodness_of_fit_ref 1.086
_refine_ls_hydrogen_treatment constr
_refine_ls_matrix_type full
_refine_ls_number_parameters 230
_refine_ls_number_reflns 3321
_refine_ls_number_restraints 0
_refine_ls_restrained_S_all 1.086
_refine_ls_R_factor_all 0.0430
_refine_ls_R_factor_gt 0.0352
_refine_ls_shift/su_max 0.002
_refine_ls_shift/su_mean 0.000
_refine_ls_structure_factor_coef Fsqd
_refine_ls_weighting_details 'calc w=1/[\s^2^(Fo^2^)+(0.0740P)^2^+0.0000P] where P=(Fo^2^+2Fc^2^)/3'
_refine_ls_weighting_scheme calc
_refine_ls_wR_factor_gt 0.0924
_refine_ls_wR_factor_ref 0.1176
_reflns_number_gt 3001
_reflns_number_total 3321
_reflns_threshold_expression >2sigma(I)
_cod_data_source_file c2ob25397f.txt
_cod_data_source_block r90519c
_cod_depositor_comments
;
The following automatic conversions were performed:

'_symmetry_cell_setting' value 'Orthorhombic' changed to
'orthorhombic' according to
/home/saulius/struct/CIF-dictionaries/cif_core.dic dictionary named
'cif_core.dic' version 2.4.1 from
2010-06-29.

'_exptl_absorpt_correction_type' value 'MULTI-SCAN'
changed to 'multi-scan' according to
/home/saulius/struct/CIF-dictionaries/cif_core.dic dictionary named
'cif_core.dic' version 2.4.1 from
2010-06-29.

'_refine_ls_hydrogen_treatment' value 'CONSTR' changed
to 'constr' according to
/home/saulius/struct/CIF-dictionaries/cif_core.dic dictionary named
'cif_core.dic' version 2.4.1 from 2010-06-29.

Automatic conversion script
Id: cif_fix_values 1715 2011-07-08 13:25:40Z adriana 
;
_cod_original_cell_volume 1904.2(7)
_cod_original_sg_symbol_H-M P2(1)2(1)2(1)
_cod_database_code 7152343

loop_
_symmetry_equiv_pos_as_xyz
'x, y, z'
'-x+1/2, -y, z+1/2'
'-x, y+1/2, -z+1/2'
'x+1/2, -y+1/2, -z'

loop_
_atom_site_label
_atom_site_type_symbol
_atom_site_fract_x
_atom_site_fract_y
_atom_site_fract_z
_atom_site_U_iso_or_equiv
_atom_site_adp_type
_atom_site_occupancy
_atom_site_symmetry_multiplicity
_atom_site_calc_flag
_atom_site_refinement_flags
S1 S 0.82808(8) 0.94476(7) 1.01138(4) 0.0359(2) Uani 1 1 d .
O1 O 0.7242(2) 0.63596(17) 0.97677(9) 0.0312(5) Uani 1 1 d .
O2 O 0.64325(19) 0.69008(16) 0.87888(7) 0.0240(4) Uani 1 1 d .
O3 O 0.2885(2) 0.9332(2) 0.89501(8) 0.0352(5) Uani 1 1 d .
H3 H 0.2632 0.9217 0.9329 0.053 Uiso 1 1 calc R
C1 C 0.8201(3) 1.1002(2) 0.97459(12) 0.0258(6) Uani 1 1 d .
C2 C 0.9123(3) 1.1274(3) 0.92236(14) 0.0352(7) Uani 1 1 d .
H2 H 0.9732 1.0619 0.9061 0.042 Uiso 1 1 calc R
C3 C 0.9146(3) 1.2503(3) 0.89441(13) 0.0369(7) Uani 1 1 d .
H3A H 0.9762 1.2669 0.8592 0.044 Uiso 1 1 calc R
C4 C 0.8268(3) 1.3480(3) 0.91810(13) 0.0323(6) Uani 1 1 d .
H4 H 0.8302 1.4312 0.8995 0.039 Uiso 1 1 calc R
C5 C 0.7335(3) 1.3236(3) 0.96929(13) 0.0330(7) Uani 1 1 d .
H5 H 0.6719 1.3896 0.9845 0.040 Uiso 1 1 calc R
C6 C 0.7310(3) 1.2005(3) 0.99829(13) 0.0295(6) Uani 1 1 d .
H6 H 0.6696 1.1850 1.0337 0.035 Uiso 1 1 calc R
C7 C 0.6370(3) 0.8993(3) 1.02176(12) 0.0291(6) Uani 1 1 d .
H7A H 0.6289 0.8416 1.0592 0.035 Uiso 1 1 calc R
H7B H 0.5806 0.9778 1.0311 0.035 Uiso 1 1 calc R
C8 C 0.5701(3) 0.8313(2) 0.96329(11) 0.0213(5) Uani 1 1 d .
H8 H 0.4712 0.8030 0.9758 0.026 Uiso 1 1 calc R
C9 C 0.5564(3) 0.9049(2) 0.89929(11) 0.0207(5) Uani 1 1 d .
H9 H 0.6470 0.9547 0.8920 0.025 Uiso 1 1 calc R
C10 C 0.5503(3) 0.7932(2) 0.85032(10) 0.0219(6) Uani 1 1 d .
H10 H 0.4492 0.7608 0.8480 0.026 Uiso 1 1 calc R
C11 C 0.6544(3) 0.7092(2) 0.94241(11) 0.0225(6) Uani 1 1 d .
C12 C 0.4267(3) 0.9982(3) 0.89367(12) 0.0266(6) Uani 1 1 d .
H12A H 0.4307 1.0608 0.9293 0.032 Uiso 1 1 calc R
H12B H 0.4350 1.0470 0.8532 0.032 Uiso 1 1 calc R
C13 C 0.6008(3) 0.8257(2) 0.78319(12) 0.0244(6) Uani 1 1 d .
C14 C 0.5136(3) 0.8244(3) 0.73095(12) 0.0308(7) Uani 1 1 d .
C15 C 0.5937(4) 0.8718(3) 0.67155(13) 0.0415(8) Uani 1 1 d .
H15A H 0.5399 0.9419 0.6503 0.050 Uiso 1 1 calc R
H15B H 0.6081 0.8008 0.6407 0.050 Uiso 1 1 calc R
C16 C 0.7399(4) 0.9211(3) 0.69734(14) 0.0474(8) Uani 1 1 d .
H16A H 0.7422 1.0162 0.6970 0.057 Uiso 1 1 calc R
H16B H 0.8197 0.8889 0.6704 0.057 Uiso 1 1 calc R
C17 C 0.7557(3) 0.8691(3) 0.76773(12) 0.0297(6) Uani 1 1 d .
H17 H 0.7821 0.9422 0.7965 0.036 Uiso 1 1 calc R
C18 C 0.8678(3) 0.7614(3) 0.77554(12) 0.0297(6) Uani 1 1 d .
C19 C 0.9898(3) 0.7783(4) 0.80811(13) 0.0444(8) Uani 1 1 d .
H19A H 1.0569 0.7099 0.8117 0.053 Uiso 1 1 calc R
H19B H 1.0094 0.8587 0.8277 0.053 Uiso 1 1 calc R
C20 C 0.8339(4) 0.6318(3) 0.74341(16) 0.0463(8) Uani 1 1 d .
H20A H 0.9159 0.5736 0.7485 0.070 Uiso 1 1 calc R
H20B H 0.8155 0.6457 0.6979 0.070 Uiso 1 1 calc R
H20C H 0.7486 0.5937 0.7634 0.070 Uiso 1 1 calc R
C21 C 0.3590(4) 0.7820(4) 0.72588(15) 0.0482(9) Uani 1 1 d .
H21A H 0.3252 0.7528 0.7678 0.072 Uiso 1 1 calc R
H21B H 0.3515 0.7114 0.6951 0.072 Uiso 1 1 calc R
H21C H 0.2998 0.8544 0.7115 0.072 Uiso 1 1 calc R

loop_
_atom_site_aniso_label
_atom_site_aniso_U_11
_atom_site_aniso_U_22
_atom_site_aniso_U_33
_atom_site_aniso_U_23
_atom_site_aniso_U_13
_atom_site_aniso_U_12
S1 0.0350(4) 0.0226(4) 0.0501(4) -0.0074(3) -0.0197(3) 0.0054(3)
O1 0.0386(11) 0.0202(10) 0.0349(10) 0.0057(8) -0.0093(8) 0.0023(8)
O2 0.0288(10) 0.0182(9) 0.0249(9) 0.0000(7) -0.0022(7) 0.0020(7)
O3 0.0235(10) 0.0544(13) 0.0277(10) 0.0045(9) 0.0017(7) 0.0053(10)
C1 0.0237(13) 0.0221(12) 0.0314(13) -0.0117(10) -0.0096(11) 0.0012(11)
C2 0.0222(15) 0.0393(17) 0.0440(16) -0.0219(14) 0.0001(13) 0.0006(12)
C3 0.0319(16) 0.0430(18) 0.0359(15) -0.0112(13) -0.0030(13) -0.0118(14)
C4 0.0350(16) 0.0295(14) 0.0324(14) -0.0021(12) -0.0069(13) -0.0086(13)
C5 0.0349(15) 0.0240(14) 0.0401(15) -0.0062(12) -0.0029(13) 0.0027(12)
C6 0.0265(14) 0.0290(15) 0.0330(14) -0.0092(12) 0.0039(11) -0.0001(11)
C7 0.0398(16) 0.0273(13) 0.0201(12) 0.0034(11) -0.0004(11) 0.0026(12)
C8 0.0182(12) 0.0215(12) 0.0242(12) 0.0048(10) -0.0011(10) -0.0007(10)
C9 0.0203(12) 0.0203(13) 0.0215(12) 0.0052(9) 0.0017(10) 0.0000(11)
C10 0.0197(13) 0.0207(13) 0.0254(13) 0.0040(10) -0.0017(10) -0.0002(11)
C11 0.0237(14) 0.0176(12) 0.0262(13) 0.0031(10) -0.0012(11) -0.0044(11)
C12 0.0307(15) 0.0276(13) 0.0217(12) 0.0047(10) 0.0043(11) 0.0061(12)
C13 0.0279(15) 0.0194(13) 0.0257(13) -0.0007(10) 0.0012(11) 0.0019(11)
C14 0.0394(16) 0.0284(15) 0.0246(13) -0.0007(12) -0.0042(12) 0.0041(13)
C15 0.064(2) 0.0370(17) 0.0231(13) 0.0032(12) 0.0040(14) 0.0009(16)
C16 0.060(2) 0.0425(19) 0.0395(17) 0.0126(14) 0.0171(16) 0.0023(17)
C17 0.0319(16) 0.0287(15) 0.0286(13) -0.0032(12) 0.0085(12) -0.0031(12)
C18 0.0247(15) 0.0347(15) 0.0297(14) -0.0056(12) 0.0089(11) -0.0016(12)
C19 0.0314(17) 0.057(2) 0.0450(18) -0.0078(16) 0.0029(14) 0.0007(15)
C20 0.0434(19) 0.0345(17) 0.061(2) -0.0168(15) 0.0092(16) -0.0015(15)
C21 0.044(2) 0.062(2) 0.0384(16) 0.0011(16) -0.0183(14) -0.0024(17)

loop_
_atom_type_symbol
_atom_type_description
_atom_type_scat_dispersion_real
_atom_type_scat_dispersion_imag
_atom_type_scat_source
C C 0.0033 0.0016 'International Tables Vol C Tables 4.2.6.8 and 6.1.1.4'
H H 0.0000 0.0000 'International Tables Vol C Tables 4.2.6.8 and 6.1.1.4'
O O 0.0106 0.0060 'International Tables Vol C Tables 4.2.6.8 and 6.1.1.4'
S S 0.1246 0.1234 'International Tables Vol C Tables 4.2.6.8 and 6.1.1.4'

loop_
_geom_angle_atom_site_label_1
_geom_angle_atom_site_label_2
_geom_angle_atom_site_label_3
_geom_angle
C1 S1 C7 103.97(13)
C11 O2 C10 109.35(18)
C12 O3 H3 109.5
C2 C1 C6 118.4(3)
C2 C1 S1 119.1(2)
C6 C1 S1 122.4(2)
C3 C2 C1 120.8(3)
C3 C2 H2 119.6
C1 C2 H2 119.6
C4 C3 C2 120.4(3)
C4 C3 H3A 119.8
C2 C3 H3A 119.8
C3 C4 C5 120.1(3)
C3 C4 H4 119.9
C5 C4 H4 119.9
C4 C5 C6 120.1(3)
C4 C5 H5 119.9
C6 C5 H5 119.9
C5 C6 C1 120.2(3)
C5 C6 H6 119.9
C1 C6 H6 119.9
C8 C7 S1 114.22(18)
C8 C7 H7A 108.7
S1 C7 H7A 108.7
C8 C7 H7B 108.7
S1 C7 H7B 108.7
H7A C7 H7B 107.6
C7 C8 C9 119.5(2)
C7 C8 C11 113.2(2)
C9 C8 C11 101.63(18)
C7 C8 H8 107.3
C9 C8 H8 107.3
C11 C8 H8 107.3
C8 C9 C10 101.86(19)
C8 C9 C12 116.0(2)
C10 C9 C12 112.9(2)
C8 C9 H9 108.6
C10 C9 H9 108.6
C12 C9 H9 108.6
O2 C10 C13 110.4(2)
O2 C10 C9 104.51(17)
C13 C10 C9 115.7(2)
O2 C10 H10 108.6
C13 C10 H10 108.6
C9 C10 H10 108.6
O1 C11 O2 121.6(2)
O1 C11 C8 127.3(2)
O2 C11 C8 111.0(2)
O3 C12 C9 113.2(2)
O3 C12 H12A 108.9
C9 C12 H12A 108.9
O3 C12 H12B 108.9
C9 C12 H12B 108.9
H12A C12 H12B 107.7
C14 C13 C10 123.8(2)
C14 C13 C17 113.0(2)
C10 C13 C17 123.2(2)
C13 C14 C21 128.9(3)
C13 C14 C15 111.1(3)
C21 C14 C15 120.1(3)
C14 C15 C16 104.5(2)
C14 C15 H15A 110.9
C16 C15 H15A 110.9
C14 C15 H15B 110.9
C16 C15 H15B 110.9
H15A C15 H15B 108.9
C15 C16 C17 107.1(2)
C15 C16 H16A 110.3
C17 C16 H16A 110.3
C15 C16 H16B 110.3
C17 C16 H16B 110.3
H16A C16 H16B 108.5
C18 C17 C13 113.4(2)
C18 C17 C16 114.3(2)
C13 C17 C16 102.1(2)
C18 C17 H17 108.9
C13 C17 H17 108.9
C16 C17 H17 108.9
C19 C18 C20 120.9(3)
C19 C18 C17 122.3(3)
C20 C18 C17 116.9(2)
C18 C19 H19A 120.0
C18 C19 H19B 120.0
H19A C19 H19B 120.0
C18 C20 H20A 109.5
C18 C20 H20B 109.5
H20A C20 H20B 109.5
C18 C20 H20C 109.5
H20A C20 H20C 109.5
H20B C20 H20C 109.5
C14 C21 H21A 109.5
C14 C21 H21B 109.5
H21A C21 H21B 109.5
C14 C21 H21C 109.5
H21A C21 H21C 109.5
H21B C21 H21C 109.5

loop_
_geom_bond_atom_site_label_1
_geom_bond_atom_site_label_2
_geom_bond_distance
S1 C1 1.756(3)
S1 C7 1.814(3)
O1 C11 1.208(3)
O2 C11 1.322(3)
O2 C10 1.471(3)
O3 C12 1.423(3)
O3 H3 0.8200
C1 C2 1.390(4)
C1 C6 1.393(3)
C2 C3 1.377(4)
C2 H2 0.9300
C3 C4 1.366(4)
C3 H3A 0.9300
C4 C5 1.374(4)
C4 H4 0.9300
C5 C6 1.388(4)
C5 H5 0.9300
C6 H6 0.9300
C7 C8 1.513(3)
C7 H7A 0.9700
C7 H7B 0.9700
C8 C9 1.517(3)
C8 C11 1.523(4)
C8 H8 0.9800
C9 C10 1.519(3)
C9 C12 1.521(4)
C9 H9 0.9800
C10 C13 1.489(3)
C10 H10 0.9800
C12 H12A 0.9700
C12 H12B 0.9700
C13 C14 1.334(4)
C13 C17 1.512(4)
C14 C21 1.476(4)
C14 C15 1.500(4)
C15 C16 1.519(5)
C15 H15A 0.9700
C15 H15B 0.9700
C16 C17 1.545(4)
C16 H16A 0.9700
C16 H16B 0.9700
C17 C18 1.507(4)
C17 H17 0.9800
C18 C19 1.308(4)
C18 C20 1.507(4)
C19 H19A 0.9300
C19 H19B 0.9300
C20 H20A 0.9600
C20 H20B 0.9600
C20 H20C 0.9600
C21 H21A 0.9600
C21 H21B 0.9600
C21 H21C 0.9600

loop_
_geom_torsion_atom_site_label_1
_geom_torsion_atom_site_label_2
_geom_torsion_atom_site_label_3
_geom_torsion_atom_site_label_4
_geom_torsion
C7 S1 C1 C2 -135.5(2)
C7 S1 C1 C6 48.6(2)
C6 C1 C2 C3 -0.5(4)
S1 C1 C2 C3 -176.7(2)
C1 C2 C3 C4 0.6(4)
C2 C3 C4 C5 -1.2(4)
C3 C4 C5 C6 1.8(4)
C4 C5 C6 C1 -1.7(4)
C2 C1 C6 C5 1.1(4)
S1 C1 C6 C5 177.1(2)
C1 S1 C7 C8 87.2(2)
S1 C7 C8 C9 -63.7(3)
S1 C7 C8 C11 55.9(2)
C7 C8 C9 C10 156.5(2)
C11 C8 C9 C10 31.2(2)
C7 C8 C9 C12 -80.5(3)
C11 C8 C9 C12 154.2(2)
C11 O2 C10 C13 146.8(2)
C11 O2 C10 C9 21.7(3)
C8 C9 C10 O2 -32.8(2)
C12 C9 C10 O2 -157.92(19)
C8 C9 C10 C13 -154.5(2)
C12 C9 C10 C13 80.4(3)
C10 O2 C11 O1 179.2(2)
C10 O2 C11 C8 -0.9(3)
C7 C8 C11 O1 30.5(4)
C9 C8 C11 O1 159.9(3)
C7 C8 C11 O2 -149.5(2)
C9 C8 C11 O2 -20.0(2)
C8 C9 C12 O3 -65.1(3)
C10 C9 C12 O3 51.9(3)
O2 C10 C13 C14 126.3(3)
C9 C10 C13 C14 -115.3(3)
O2 C10 C13 C17 -56.2(3)
C9 C10 C13 C17 62.2(3)
C10 C13 C14 C21 -5.6(5)
C17 C13 C14 C21 176.7(3)
C10 C13 C14 C15 175.5(2)
C17 C13 C14 C15 -2.2(3)
C13 C14 C15 C16 -7.6(3)
C21 C14 C15 C16 173.4(3)
C14 C15 C16 C17 14.0(3)
C14 C13 C17 C18 -112.7(3)
C10 C13 C17 C18 69.6(3)
C14 C13 C17 C16 10.8(3)
C10 C13 C17 C16 -167.0(2)
C15 C16 C17 C18 108.0(3)
C15 C16 C17 C13 -14.9(3)
C13 C17 C18 C19 -131.3(3)
C16 C17 C18 C19 112.2(3)
C13 C17 C18 C20 49.2(3)
C16 C17 C18 C20 -67.2(3)
